data_2220964
loop_
_publ_author_name
'Mewes, Jan'
'Lerner, Hans-Wolfram'
'Bolte, Michael'

_publ_section_title
;
 9,9-Dimethyl-9-silafluorene
;
_journal_coeditor_code AT2718
_journal_issue 3
_journal_name_full 'Acta Crystallographica Section E'
_journal_page_first o451
_journal_paper_doi 10.1107/S1600536809003614
_journal_volume 65
_journal_year 2009
_chemical_formula_iupac 'C14 H14 Si'
_chemical_formula_moiety 'C14 H14 Si'
_chemical_formula_sum 'C14 H14 Si'
_chemical_formula_weight 210.34
_chemical_name_systematic
;
9,9-Dimethyl-9-silafluorene
;
_space_group_IT_number 14
_symmetry_cell_setting monoclinic
_symmetry_space_group_name_Hall '-P 2ybc'
_symmetry_space_group_name_H-M 'P 1 21/c 1'
_atom_sites_solution_hydrogens geom
_atom_sites_solution_primary direct
_atom_sites_solution_secondary difmap
_audit_creation_method SHELXL-97
_cell_angle_alpha 90.00
_cell_angle_beta 92.208(5)
_cell_angle_gamma 90.00
_cell_formula_units_Z 8
_cell_length_a 16.1336(8)
_cell_length_b 8.7752(5)
_cell_length_c 17.0227(11)
_cell_measurement_reflns_used 18030
_cell_measurement_temperature 173(2)
_cell_measurement_theta_max 27.5
_cell_measurement_theta_min 2.4
_cell_volume 2408.2(2)
_computing_cell_refinement 'X-AREA (Stoe & Cie, 2001)'
_computing_data_collection 'X-AREA (Stoe & Cie, 2001)'
_computing_data_reduction 'X-AREA (Stoe & Cie, 2001)'
_computing_molecular_graphics 'XP in SHELXTL-Plus (Sheldrick, 2008)'
_computing_publication_material 'SHELXL97 (Sheldrick, 2008) and PLATON (Spek, 2003)'
_computing_structure_refinement 'SHELXL97 (Sheldrick, 2008)'
_computing_structure_solution 'SHELXS97 (Sheldrick, 2008)'
_diffrn_ambient_temperature 173(2)
_diffrn_measured_fraction_theta_full 0.997
_diffrn_measured_fraction_theta_max 0.998
_diffrn_measurement_device_type 'Stoe IPDS-II two-circle'
_diffrn_measurement_method \w
_diffrn_radiation_monochromator graphite
_diffrn_radiation_source 'fine-focus sealed tube'
_diffrn_radiation_type MoK\a
_diffrn_radiation_wavelength 0.71073
_diffrn_reflns_av_R_equivalents 0.0823
_diffrn_reflns_av_sigmaI/netI 0.0582
_diffrn_reflns_limit_h_max 19
_diffrn_reflns_limit_h_min -19
_diffrn_reflns_limit_k_max 10
_diffrn_reflns_limit_k_min -10
_diffrn_reflns_limit_l_max 20
_diffrn_reflns_limit_l_min -20
_diffrn_reflns_number 38382
_diffrn_reflns_theta_full 25.00
_diffrn_reflns_theta_max 25.35
_diffrn_reflns_theta_min 2.39
_diffrn_standards_number 0
_exptl_absorpt_coefficient_mu 0.159
_exptl_absorpt_correction_T_max 0.9759
_exptl_absorpt_correction_T_min 0.9658
_exptl_absorpt_correction_type multi-scan
_exptl_absorpt_process_details '(MULABS; Spek, 2003; Blessing, 1995)'
_exptl_crystal_colour colourless
_exptl_crystal_density_diffrn 1.160
_exptl_crystal_density_method 'not measured'
_exptl_crystal_description plate
_exptl_crystal_F_000 896
_exptl_crystal_size_max 0.22
_exptl_crystal_size_mid 0.17
_exptl_crystal_size_min 0.09
_refine_diff_density_max 0.380
_refine_diff_density_min -0.293
_refine_ls_extinction_method none
_refine_ls_goodness_of_fit_ref 1.119
_refine_ls_hydrogen_treatment constr
_refine_ls_matrix_type full
_refine_ls_number_parameters 271
_refine_ls_number_reflns 4404
_refine_ls_number_restraints 0
_refine_ls_restrained_S_all 1.119
_refine_ls_R_factor_all 0.0865
_refine_ls_R_factor_gt 0.0610
_refine_ls_shift/su_max 0.000
_refine_ls_shift/su_mean 0.000
_refine_ls_structure_factor_coef Fsqd
_refine_ls_weighting_details 'calc w=1/[\s^2^(Fo^2^)+(0.0668P)^2^+1.3736P] where P=(Fo^2^+2Fc^2^)/3'
_refine_ls_weighting_scheme calc
_refine_ls_wR_factor_gt 0.1478
_refine_ls_wR_factor_ref 0.1566
_reflns_number_gt 3274
_reflns_number_total 4404
_reflns_threshold_expression I>2\s(I)
_cod_data_source_file at2718.cif
_cod_data_source_block I
_cod_original_sg_symbol_H-M 'P 21/c'
_cod_database_code 2220964
_cod_database_fobs_code 2220964

loop_
_symmetry_equiv_pos_as_xyz
'x, y, z'
'-x, y+1/2, -z+1/2'
'-x, -y, -z'
'x, -y-1/2, z-1/2'

loop_
_atom_site_type_symbol
_atom_site_label
_atom_site_fract_x
_atom_site_fract_y
_atom_site_fract_z
_atom_site_U_iso_or_equiv
_atom_site_adp_type
_atom_site_calc_flag
_atom_site_refinement_flags
_atom_site_occupancy
_atom_site_disorder_assembly
_atom_site_disorder_group
Si Si1A 0.04143(6) 0.84574(10) 0.17553(5) 0.0343(2) Uani d . 1 . .
C C1A 0.09531(19) 0.8679(4) 0.27489(19) 0.0346(7) Uani d . 1 . .
C C2A 0.15535(19) 0.9860(4) 0.27160(19) 0.0336(7) Uani d . 1 . .
C C3A 0.2043(2) 1.0224(4) 0.3386(2) 0.0428(8) Uani d . 1 . .
H H3A 0.2449 1.1007 0.3365 0.051 Uiso calc R 1 . .
C C4A 0.1936(3) 0.9439(5) 0.4081(2) 0.0515(10) Uani d . 1 . .
H H4A 0.2274 0.9681 0.4534 0.062 Uiso calc R 1 . .
C C5A 0.1342(3) 0.8308(5) 0.4124(2) 0.0515(10) Uani d . 1 . .
H H5A 0.1272 0.7782 0.4605 0.062 Uiso calc R 1 . .
C C6A 0.0847(2) 0.7941(4) 0.3465(2) 0.0439(8) Uani d . 1 . .
H H6A 0.0433 0.7178 0.3501 0.053 Uiso calc R 1 . .
C C7A 0.0576(2) 0.6583(4) 0.1269(2) 0.0466(9) Uani d . 1 . .
H H7A1 0.1172 0.6368 0.1256 0.070 Uiso calc R 1 . .
H H7A2 0.0339 0.6616 0.0730 0.070 Uiso calc R 1 . .
H H7A3 0.0303 0.5780 0.1563 0.070 Uiso calc R 1 . .
C C8A -0.0723(2) 0.8848(4) 0.1776(2) 0.0458(9) Uani d . 1 . .
H H8A1 -0.0813 0.9832 0.2032 0.069 Uiso calc R 1 . .
H H8A2 -0.0993 0.8040 0.2070 0.069 Uiso calc R 1 . .
H H8A3 -0.0958 0.8878 0.1237 0.069 Uiso calc R 1 . .
C C11A 0.10420(19) 1.0065(4) 0.13428(19) 0.0326(7) Uani d . 1 . .
C C12A 0.15905(18) 1.0648(4) 0.19395(19) 0.0321(7) Uani d . 1 . .
C C13A 0.2105(2) 1.1889(4) 0.1784(2) 0.0408(8) Uani d . 1 . .
H H13A 0.2475 1.2273 0.2184 0.049 Uiso calc R 1 . .
C C14A 0.2074(2) 1.2558(4) 0.1047(2) 0.0467(9) Uani d . 1 . .
H H14A 0.2415 1.3412 0.0947 0.056 Uiso calc R 1 . .
C C15A 0.1546(2) 1.1985(4) 0.0452(2) 0.0441(9) Uani d . 1 . .
H H15A 0.1532 1.2442 -0.0054 0.053 Uiso calc R 1 . .
C C16A 0.1037(2) 1.0741(4) 0.0600(2) 0.0387(8) Uani d . 1 . .
H H16A 0.0683 1.0348 0.0190 0.046 Uiso calc R 1 . .
Si Si1 0.46279(5) 0.38341(10) 0.17151(5) 0.0319(2) Uani d . 1 . .
C C1 0.40267(19) 0.4048(4) 0.26355(19) 0.0328(7) Uani d . 1 . .
C C2 0.34203(18) 0.5214(4) 0.25218(19) 0.0319(7) Uani d . 1 . .
C C3 0.2873(2) 0.5548(4) 0.3116(2) 0.0396(8) Uani d . 1 . .
H H3 0.2464 0.6318 0.3037 0.048 Uiso calc R 1 . .
C C4 0.2928(2) 0.4752(5) 0.3820(2) 0.0458(9) Uani d . 1 . .
H H4 0.2551 0.4971 0.4219 0.055 Uiso calc R 1 . .
C C5 0.3532(3) 0.3635(4) 0.3947(2) 0.0488(9) Uani d . 1 . .
H H5 0.3569 0.3104 0.4433 0.059 Uiso calc R 1 . .
C C6 0.4083(2) 0.3298(4) 0.3358(2) 0.0418(8) Uani d . 1 . .
H H6 0.4501 0.2549 0.3451 0.050 Uiso calc R 1 . .
C C7 0.5764(2) 0.4193(4) 0.1862(2) 0.0420(8) Uani d . 1 . .
H H7A 0.5852 0.5171 0.2130 0.063 Uiso calc R 1 . .
H H7B 0.6022 0.4222 0.1351 0.063 Uiso calc R 1 . .
H H7C 0.6015 0.3375 0.2183 0.063 Uiso calc R 1 . .
C C8 0.4471(2) 0.1964(4) 0.1206(2) 0.0432(8) Uani d . 1 . .
H H8A 0.3876 0.1767 0.1126 0.065 Uiso calc R 1 . .
H H8B 0.4724 0.1151 0.1529 0.065 Uiso calc R 1 . .
H H8C 0.4732 0.1994 0.0695 0.065 Uiso calc R 1 . .
C C11 0.40308(18) 0.5457(4) 0.12296(18) 0.0312(7) Uani d . 1 . .
C C12 0.34395(18) 0.6015(4) 0.17523(18) 0.0297(7) Uani d . 1 . .
C C13 0.2947(2) 0.7273(4) 0.1539(2) 0.0383(8) Uani d . 1 . .
H H13 0.2552 0.7648 0.1890 0.046 Uiso calc R 1 . .
C C14 0.3034(2) 0.7970(4) 0.0819(2) 0.0431(8) Uani d . 1 . .
H H14 0.2698 0.8824 0.0679 0.052 Uiso calc R 1 . .
C C15 0.3610(2) 0.7436(4) 0.0297(2) 0.0463(9) Uani d . 1 . .
H H15 0.3670 0.7922 -0.0196 0.056 Uiso calc R 1 . .
C C16 0.4098(2) 0.6178(4) 0.0506(2) 0.0414(8) Uani d . 1 . .
H H16 0.4485 0.5803 0.0147 0.050 Uiso calc R 1 . .

loop_
_atom_site_aniso_label
_atom_site_aniso_U_11
_atom_site_aniso_U_22
_atom_site_aniso_U_33
_atom_site_aniso_U_12
_atom_site_aniso_U_13
_atom_site_aniso_U_23
Si1A 0.0323(5) 0.0327(5) 0.0383(5) -0.0072(4) 0.0058(3) -0.0003(4)
C1A 0.0344(16) 0.0312(17) 0.0390(18) 0.0049(14) 0.0098(13) -0.0021(14)
C2A 0.0286(16) 0.0329(17) 0.0395(18) 0.0051(13) 0.0035(13) -0.0057(14)
C3A 0.0374(18) 0.044(2) 0.046(2) 0.0087(15) -0.0037(15) -0.0084(16)
C4A 0.064(2) 0.055(2) 0.035(2) 0.018(2) -0.0069(17) -0.0116(17)
C5A 0.068(3) 0.053(2) 0.0334(19) 0.018(2) 0.0061(17) 0.0028(16)
C6A 0.052(2) 0.041(2) 0.0398(19) 0.0095(16) 0.0133(16) 0.0001(15)
C7A 0.055(2) 0.041(2) 0.045(2) -0.0138(17) 0.0127(16) -0.0058(16)
C8A 0.0376(18) 0.047(2) 0.053(2) -0.0107(16) 0.0045(15) 0.0038(17)
C11A 0.0283(16) 0.0328(17) 0.0370(17) -0.0029(13) 0.0057(13) -0.0016(13)
C12A 0.0223(14) 0.0317(17) 0.0424(18) 0.0010(12) 0.0036(12) -0.0069(14)
C13A 0.0348(18) 0.039(2) 0.049(2) -0.0062(14) 0.0047(15) -0.0071(16)
C14A 0.0388(19) 0.039(2) 0.063(2) -0.0138(16) 0.0102(16) 0.0006(18)
C15A 0.045(2) 0.045(2) 0.042(2) -0.0076(16) 0.0103(15) 0.0062(16)
C16A 0.0334(17) 0.044(2) 0.0388(18) -0.0071(15) 0.0023(14) -0.0011(15)
Si1 0.0305(4) 0.0289(5) 0.0362(5) 0.0054(4) -0.0002(3) 0.0007(4)
C1 0.0345(16) 0.0283(16) 0.0352(17) -0.0044(13) -0.0035(13) -0.0021(13)
C2 0.0264(15) 0.0319(17) 0.0372(17) -0.0055(13) -0.0018(12) -0.0062(13)
C3 0.0367(18) 0.044(2) 0.0389(19) -0.0070(15) 0.0050(14) -0.0105(15)
C4 0.047(2) 0.056(2) 0.0352(19) -0.0149(18) 0.0078(15) -0.0107(17)
C5 0.065(2) 0.049(2) 0.0327(18) -0.0198(19) 0.0001(16) 0.0003(16)
C6 0.049(2) 0.039(2) 0.0379(19) -0.0090(16) -0.0025(15) 0.0006(15)
C7 0.0319(17) 0.039(2) 0.055(2) 0.0053(14) -0.0033(15) 0.0023(16)
C8 0.047(2) 0.0363(19) 0.046(2) 0.0047(16) 0.0006(16) -0.0024(15)
C11 0.0278(15) 0.0296(16) 0.0362(17) 0.0029(13) -0.0001(12) -0.0014(13)
C12 0.0266(14) 0.0306(16) 0.0317(16) 0.0007(13) -0.0014(12) -0.0068(13)
C13 0.0303(17) 0.041(2) 0.0438(19) 0.0093(14) -0.0010(14) -0.0065(15)
C14 0.0413(19) 0.041(2) 0.046(2) 0.0183(16) -0.0054(15) -0.0008(16)
C15 0.050(2) 0.051(2) 0.0377(19) 0.0160(17) -0.0006(15) 0.0059(16)
C16 0.0404(18) 0.048(2) 0.0363(18) 0.0161(16) 0.0052(14) 0.0047(15)

loop_
_atom_type_symbol
_atom_type_description
_atom_type_scat_dispersion_real
_atom_type_scat_dispersion_imag
_atom_type_scat_source
C C 0.0033 0.0016 'International Tables Vol C Tables 4.2.6.8 and 6.1.1.4'
H H 0.0000 0.0000 'International Tables Vol C Tables 4.2.6.8 and 6.1.1.4'
Si Si 0.0817 0.0704 'International Tables Vol C Tables 4.2.6.8 and 6.1.1.4'

loop_
_geom_angle_atom_site_label_1
_geom_angle_atom_site_label_2
_geom_angle_atom_site_label_3
_geom_angle_site_symmetry_1
_geom_angle_site_symmetry_3
_geom_angle
_geom_angle_publ_flag
C7A Si1A C8A . . 108.95(18) ?
C7A Si1A C1A . . 115.01(17) ?
C8A Si1A C1A . . 112.61(16) ?
C7A Si1A C11A . . 114.04(15) ?
C8A Si1A C11A . . 114.28(16) ?
C1A Si1A C11A . . 91.21(14) ?
C6A C1A C2A . . 118.6(3) ?
C6A C1A Si1A . . 132.0(3) ?
C2A C1A Si1A . . 109.4(2) ?
C3A C2A C1A . . 119.9(3) ?
C3A C2A C12A . . 125.1(3) ?
C1A C2A C12A . . 115.0(3) ?
C4A C3A C2A . . 119.8(4) ?
C4A C3A H3A . . 120.1 ?
C2A C3A H3A . . 120.1 ?
C5A C4A C3A . . 120.7(3) ?
C5A C4A H4A . . 119.6 ?
C3A C4A H4A . . 119.6 ?
C4A C5A C6A . . 120.1(4) ?
C4A C5A H5A . . 120.0 ?
C6A C5A H5A . . 120.0 ?
C5A C6A C1A . . 120.8(4) ?
C5A C6A H6A . . 119.6 ?
C1A C6A H6A . . 119.6 ?
Si1A C7A H7A1 . . 109.5 ?
Si1A C7A H7A2 . . 109.5 ?
H7A1 C7A H7A2 . . 109.5 ?
Si1A C7A H7A3 . . 109.5 ?
H7A1 C7A H7A3 . . 109.5 ?
H7A2 C7A H7A3 . . 109.5 ?
Si1A C8A H8A1 . . 109.5 ?
Si1A C8A H8A2 . . 109.5 ?
H8A1 C8A H8A2 . . 109.5 ?
Si1A C8A H8A3 . . 109.5 ?
H8A1 C8A H8A3 . . 109.5 ?
H8A2 C8A H8A3 . . 109.5 ?
C16A C11A C12A . . 118.5(3) ?
C16A C11A Si1A . . 132.1(2) ?
C12A C11A Si1A . . 109.4(2) ?
C13A C12A C11A . . 120.2(3) ?
C13A C12A C2A . . 124.8(3) ?
C11A C12A C2A . . 114.9(3) ?
C14A C13A C12A . . 120.0(3) ?
C14A C13A H13A . . 120.0 ?
C12A C13A H13A . . 120.0 ?
C13A C14A C15A . . 120.4(3) ?
C13A C14A H14A . . 119.8 ?
C15A C14A H14A . . 119.8 ?
C14A C15A C16A . . 119.9(3) ?
C14A C15A H15A . . 120.0 ?
C16A C15A H15A . . 120.0 ?
C15A C16A C11A . . 120.9(3) ?
C15A C16A H16A . . 119.5 ?
C11A C16A H16A . . 119.5 ?
C7 Si1 C8 . . 108.96(17) ?
C7 Si1 C1 . . 113.95(16) ?
C8 Si1 C1 . . 114.13(16) ?
C7 Si1 C11 . . 114.35(15) ?
C8 Si1 C11 . . 113.64(15) ?
C1 Si1 C11 . . 91.05(14) ?
C6 C1 C2 . . 118.7(3) ?
C6 C1 Si1 . . 131.9(3) ?
C2 C1 Si1 . . 109.4(2) ?
C3 C2 C1 . . 120.1(3) ?
C3 C2 C12 . . 124.9(3) ?
C1 C2 C12 . . 114.9(3) ?
C4 C3 C2 . . 119.8(3) ?
C4 C3 H3 . . 120.1 ?
C2 C3 H3 . . 120.1 ?
C3 C4 C5 . . 120.7(3) ?
C3 C4 H4 . . 119.7 ?
C5 C4 H4 . . 119.7 ?
C4 C5 C6 . . 119.9(3) ?
C4 C5 H5 . . 120.0 ?
C6 C5 H5 . . 120.0 ?
C1 C6 C5 . . 120.7(4) ?
C1 C6 H6 . . 119.7 ?
C5 C6 H6 . . 119.7 ?
Si1 C7 H7A . . 109.5 ?
Si1 C7 H7B . . 109.5 ?
H7A C7 H7B . . 109.5 ?
Si1 C7 H7C . . 109.5 ?
H7A C7 H7C . . 109.5 ?
H7B C7 H7C . . 109.5 ?
Si1 C8 H8A . . 109.5 ?
Si1 C8 H8B . . 109.5 ?
H8A C8 H8B . . 109.5 ?
Si1 C8 H8C . . 109.5 ?
H8A C8 H8C . . 109.5 ?
H8B C8 H8C . . 109.5 ?
C16 C11 C12 . . 118.4(3) ?
C16 C11 Si1 . . 132.3(2) ?
C12 C11 Si1 . . 109.3(2) ?
C13 C12 C11 . . 119.9(3) ?
C13 C12 C2 . . 124.8(3) ?
C11 C12 C2 . . 115.3(3) ?
C14 C13 C12 . . 120.3(3) ?
C14 C13 H13 . . 119.9 ?
C12 C13 H13 . . 119.9 ?
C13 C14 C15 . . 120.7(3) ?
C13 C14 H14 . . 119.7 ?
C15 C14 H14 . . 119.7 ?
C14 C15 C16 . . 119.2(3) ?
C14 C15 H15 . . 120.4 ?
C16 C15 H15 . . 120.4 ?
C11 C16 C15 . . 121.6(3) ?
C11 C16 H16 . . 119.2 ?
C15 C16 H16 . . 119.2 ?

loop_
_geom_bond_atom_site_label_1
_geom_bond_atom_site_label_2
_geom_bond_site_symmetry_2
_geom_bond_distance
_geom_bond_publ_flag
Si1A C7A . 1.865(4) ?
Si1A C8A . 1.868(4) ?
Si1A C1A . 1.882(3) ?
Si1A C11A . 1.887(3) ?
C1A C6A . 1.396(5) ?
C1A C2A . 1.421(5) ?
C2A C3A . 1.399(5) ?
C2A C12A . 1.495(5) ?
C3A C4A . 1.386(5) ?
C3A H3A . 0.9500 ?
C4A C5A . 1.384(6) ?
C4A H4A . 0.9500 ?
C5A C6A . 1.389(5) ?
C5A H5A . 0.9500 ?
C6A H6A . 0.9500 ?
C7A H7A1 . 0.9800 ?
C7A H7A2 . 0.9800 ?
C7A H7A3 . 0.9800 ?
C8A H8A1 . 0.9800 ?
C8A H8A2 . 0.9800 ?
C8A H8A3 . 0.9800 ?
C11A C16A . 1.396(5) ?
C11A C12A . 1.417(4) ?
C12A C13A . 1.401(5) ?
C13A C14A . 1.383(5) ?
C13A H13A . 0.9500 ?
C14A C15A . 1.392(5) ?
C14A H14A . 0.9500 ?
C15A C16A . 1.395(5) ?
C15A H15A . 0.9500 ?
C16A H16A . 0.9500 ?
Si1 C7 . 1.867(3) ?
Si1 C8 . 1.868(4) ?
Si1 C1 . 1.884(3) ?
Si1 C11 . 1.892(3) ?
C1 C6 . 1.396(5) ?
C1 C2 . 1.424(4) ?
C2 C3 . 1.399(5) ?
C2 C12 . 1.488(4) ?
C3 C4 . 1.387(5) ?
C3 H3 . 0.9500 ?
C4 C5 . 1.393(6) ?
C4 H4 . 0.9500 ?
C5 C6 . 1.396(5) ?
C5 H5 . 0.9500 ?
C6 H6 . 0.9500 ?
C7 H7A . 0.9800 ?
C7 H7B . 0.9800 ?
C7 H7C . 0.9800 ?
C8 H8A . 0.9800 ?
C8 H8B . 0.9800 ?
C8 H8C . 0.9800 ?
C11 C16 . 1.392(5) ?
C11 C12 . 1.417(4) ?
C12 C13 . 1.399(4) ?
C13 C14 . 1.381(5) ?
C13 H13 . 0.9500 ?
C14 C15 . 1.391(5) ?
C14 H14 . 0.9500 ?
C15 C16 . 1.394(5) ?
C15 H15 . 0.9500 ?
C16 H16 . 0.9500 ?

loop_
_geom_torsion_atom_site_label_1
_geom_torsion_atom_site_label_2
_geom_torsion_atom_site_label_3
_geom_torsion_atom_site_label_4
_geom_torsion_site_symmetry_1
_geom_torsion_site_symmetry_2
_geom_torsion_site_symmetry_3
_geom_torsion_site_symmetry_4
_geom_torsion
_geom_torsion_publ_flag
C7A Si1A C1A C6A . . . . -65.4(4) ?
C8A Si1A C1A C6A . . . . 60.2(4) ?
C11A Si1A C1A C6A . . . . 177.2(3) ?
C7A Si1A C1A C2A . . . . 116.2(2) ?
C8A Si1A C1A C2A . . . . -118.1(2) ?
C11A Si1A C1A C2A . . . . -1.1(2) ?
C6A C1A C2A C3A . . . . 2.2(5) ?
Si1A C1A C2A C3A . . . . -179.2(2) ?
C6A C1A C2A C12A . . . . -176.6(3) ?
Si1A C1A C2A C12A . . . . 2.0(3) ?
C1A C2A C3A C4A . . . . -0.5(5) ?
C12A C2A C3A C4A . . . . 178.1(3) ?
C2A C3A C4A C5A . . . . -0.7(5) ?
C3A C4A C5A C6A . . . . 0.3(6) ?
C4A C5A C6A C1A . . . . 1.4(5) ?
C2A C1A C6A C5A . . . . -2.6(5) ?
Si1A C1A C6A C5A . . . . 179.2(3) ?
C7A Si1A C11A C16A . . . . 63.3(4) ?
C8A Si1A C11A C16A . . . . -62.9(4) ?
C1A Si1A C11A C16A . . . . -178.5(3) ?
C7A Si1A C11A C12A . . . . -118.2(2) ?
C8A Si1A C11A C12A . . . . 115.5(2) ?
C1A Si1A C11A C12A . . . . 0.0(2) ?
C16A C11A C12A C13A . . . . 0.9(5) ?
Si1A C11A C12A C13A . . . . -177.8(2) ?
C16A C11A C12A C2A . . . . 179.9(3) ?
Si1A C11A C12A C2A . . . . 1.2(3) ?
C3A C2A C12A C13A . . . . -1.9(5) ?
C1A C2A C12A C13A . . . . 176.8(3) ?
C3A C2A C12A C11A . . . . 179.1(3) ?
C1A C2A C12A C11A . . . . -2.2(4) ?
C11A C12A C13A C14A . . . . 0.5(5) ?
C2A C12A C13A C14A . . . . -178.4(3) ?
C12A C13A C14A C15A . . . . -1.3(5) ?
C13A C14A C15A C16A . . . . 0.7(6) ?
C14A C15A C16A C11A . . . . 0.7(5) ?
C12A C11A C16A C15A . . . . -1.5(5) ?
Si1A C11A C16A C15A . . . . 176.8(3) ?
C7 Si1 C1 C6 . . . . -60.0(4) ?
C8 Si1 C1 C6 . . . . 66.1(3) ?
C11 Si1 C1 C6 . . . . -177.3(3) ?
C7 Si1 C1 C2 . . . . 119.8(2) ?
C8 Si1 C1 C2 . . . . -114.2(2) ?
C11 Si1 C1 C2 . . . . 2.4(2) ?
C6 C1 C2 C3 . . . . -2.6(4) ?
Si1 C1 C2 C3 . . . . 177.6(2) ?
C6 C1 C2 C12 . . . . 176.4(3) ?
Si1 C1 C2 C12 . . . . -3.4(3) ?
C1 C2 C3 C4 . . . . 0.7(5) ?
C12 C2 C3 C4 . . . . -178.1(3) ?
C2 C3 C4 C5 . . . . 0.9(5) ?
C3 C4 C5 C6 . . . . -0.7(5) ?
C2 C1 C6 C5 . . . . 2.8(5) ?
Si1 C1 C6 C5 . . . . -177.5(3) ?
C4 C5 C6 C1 . . . . -1.2(5) ?
C7 Si1 C11 C16 . . . . 59.2(4) ?
C8 Si1 C11 C16 . . . . -66.7(4) ?
C1 Si1 C11 C16 . . . . 176.2(3) ?
C7 Si1 C11 C12 . . . . -117.9(2) ?
C8 Si1 C11 C12 . . . . 116.1(2) ?
C1 Si1 C11 C12 . . . . -0.9(2) ?
C16 C11 C12 C13 . . . . -0.7(5) ?
Si1 C11 C12 C13 . . . . 176.9(2) ?
C16 C11 C12 C2 . . . . -178.4(3) ?
Si1 C11 C12 C2 . . . . -0.8(3) ?
C3 C2 C12 C13 . . . . 4.2(5) ?
C1 C2 C12 C13 . . . . -174.7(3) ?
C3 C2 C12 C11 . . . . -178.2(3) ?
C1 C2 C12 C11 . . . . 2.8(4) ?
C11 C12 C13 C14 . . . . 0.1(5) ?
C2 C12 C13 C14 . . . . 177.6(3) ?
C12 C13 C14 C15 . . . . 0.1(5) ?
C13 C14 C15 C16 . . . . 0.3(6) ?
C12 C11 C16 C15 . . . . 1.1(5) ?
Si1 C11 C16 C15 . . . . -175.9(3) ?
C14 C15 C16 C11 . . . . -0.9(6) ?
